data_8100505
loop_
_publ_author_name
'Carrillo-Cabrera, Wilder'
'Cardoso Gil, Raul'
'Paschen, Silke'
'Grin, Yuri'

_publ_section_title
;
Crystal structure of barium europium germanide, Ba~6-x~Eu~x~Ge~25~ 
(x = 0.6), a chiral clathrate
;
_journal_issue 4
_journal_name_full 'Zeitschrift f\"ur Kristallographie - New Crystal Structures'
_journal_page_first 397
_journal_page_last 398
_journal_volume 218
_journal_year 2003
_chemical_formula_structural 'Ba5.40 Eu0.60 Ge25'
_chemical_formula_sum 'Ba5.4 Eu0.6 Ge25'
_chemical_formula_weight 2647.56
_space_group_IT_number 213
_symmetry_cell_setting cubic
_symmetry_space_group_name_Hall 'P 4bd 2ab 3'
_symmetry_space_group_name_H-M 'P 41 3 2'
_cell_angle_alpha 90.00
_cell_angle_beta 90.00
_cell_angle_gamma 90.00
_cell_formula_units_Z 4
_cell_length_a 14.5271(2)
_cell_length_b 14.5271(2)
_cell_length_c 14.5271(2)
_cell_measurement_temperature 295(2)
_cell_volume 3065.75(7)
_diffrn_ambient_temperature 295(2)
_exptl_crystal_density_diffrn 5.736
_cod_original_formula_sum 'Ba5.40 Eu0.60 Ge25'
_cod_database_code 8100505

loop_
_symmetry_equiv_pos_as_xyz
'x, y, z'
'x+1/2, -y+1/2, -z'
'-x+1/2, -y, z+1/2'
'-x, y+1/2, -z+1/2'
'-y+1/4, x+3/4, z+1/4'
'y+3/4, x+1/4, -z+1/4'
'y+1/4, -x+1/4, z+3/4'
'-y+3/4, -x+3/4, -z+3/4'
'y, z, x'
'-y+1/2, -z, x+1/2'
'y+1/2, -z+1/2, -x'
'-y, z+1/2, -x+1/2'
'-z+1/4, y+3/4, x+1/4'
'-z+3/4, -y+3/4, -x+3/4'
'z+1/4, -y+1/4, x+3/4'
'z+3/4, y+1/4, -x+1/4'
'z, x, y'
'-z, x+1/2, -y+1/2'
'-z+1/2, -x, y+1/2'
'z+1/2, -x+1/2, -y'
'-x+3/4, -z+3/4, -y+3/4'
'-x+1/4, z+3/4, y+1/4'
'x+1/4, -z+1/4, y+3/4'
'x+3/4, z+1/4, -y+1/4'

loop_
_atom_site_label
_atom_site_type_symbol
_atom_site_fract_x
_atom_site_fract_y
_atom_site_fract_z
_atom_site_U_iso_or_equiv
_atom_site_adp_type
_atom_site_occupancy
_atom_site_symmetry_multiplicity
_atom_site_Wyckoff_symbol
_atom_site_calc_flag
_atom_site_refinement_flags
_atom_site_disorder_assembly
_atom_site_disorder_group
Eu1 Eu 0.05983(6) 0.05983(6) 0.05983(6) 0.0209(3) Uani 0.143(4) 8 c d SP . .
Ba1 Ba 0.05983(6) 0.05983(6) 0.05983(6) 0.0209(3) Uani 0.857(4) 8 c d SP . .
Ba2' Ba 0.1250 0.18906(17) 0.43906(17) 0.0285(5) Uiso 0.532(4) 12 d d SP . .
Ba2" Ba 0.1573(3) 0.1910(3) 0.4428(3) 0.0285(5) Uiso 0.2339(18) 24 e d P . .
Eu3 Eu 0.3750 0.3750 0.3750 0.0294(5) Uani 0.315(4) 4 a d SP . .
Ba3 Ba 0.3750 0.3750 0.3750 0.0294(5) Uani 0.685(4) 4 a d SP . .
Ge1 Ge 0.29313(10) 0.95303(10) 0.75022(10) 0.0158(3) Uani 1 24 e d . . .
Ge2 Ge 0.92456(9) 0.92456(9) 0.92456(9) 0.0139(5) Uani 1 8 c d S . .
Ge3 Ge 0.21934(13) 0.21934(13) 0.21934(13) 0.0267(6) Uani 1 8 c d S . .
Ge4 Ge 0.1250 0.83184(10) 1.08184(10) 0.0160(4) Uani 1 12 d d S . .
Ge5 Ge 0.91670(10) 0.08479(11) 0.85225(10) 0.0176(3) Uani 1 24 e d . . .
Ge6 Ge 0.18548(11) 0.98973(9) 0.87666(10) 0.0154(3) Uani 1 24 e d . . .

loop_
_atom_site_aniso_label
_atom_site_aniso_U_11
_atom_site_aniso_U_22
_atom_site_aniso_U_33
_atom_site_aniso_U_23
_atom_site_aniso_U_13
_atom_site_aniso_U_12
Eu1 0.0209(3) 0.0209(3) 0.0209(3) 0.0015(3) 0.0015(3) 0.0015(3)
Ba1 0.0209(3) 0.0209(3) 0.0209(3) 0.0015(3) 0.0015(3) 0.0015(3)
Eu3 0.0294(5) 0.0294(5) 0.0294(5) 0.0095(6) 0.0095(6) 0.0095(6)
Ba3 0.0294(5) 0.0294(5) 0.0294(5) 0.0095(6) 0.0095(6) 0.0095(6)
Ge1 0.0159(7) 0.0156(7) 0.0159(7) -0.0008(5) 0.0014(6) 0.0002(6)
Ge2 0.0139(5) 0.0139(5) 0.0139(5) -0.0028(5) -0.0028(5) -0.0028(5)
Ge3 0.0267(6) 0.0267(6) 0.0267(6) 0.0020(7) 0.0020(7) 0.0020(7)
Ge4 0.0184(9) 0.0148(6) 0.0148(6) 0.0028(8) -0.0016(6) 0.0016(6)
Ge5 0.0144(7) 0.0226(7) 0.0158(7) 0.0017(6) -0.0011(5) 0.0008(6)
Ge6 0.0160(6) 0.0154(7) 0.0148(7) -0.0007(6) 0.0027(6) 0.0006(5)

loop_
_geom_bond_atom_site_label_1
_geom_bond_atom_site_label_2
_geom_bond_distance
_geom_bond_site_symmetry_2
_geom_bond_publ_flag
Eu1 Ge6 3.3838(15) 17_454 ?
Eu1 Ge6 3.3838(15) 9_445 ?
Eu1 Ge6 3.3838(15) 1_544 ?
Eu1 Ge2 3.404(3) 1_444 ?
Eu1 Ge4 3.4595(13) 7_453 ?
Eu1 Ge4 3.4595(13) 9_445 ?
Eu1 Ge4 3.4595(13) 1_544 ?
Eu1 Ge1 3.4995(19) 3_564 ?
Eu1 Ge1 3.4995(19) 12_645 ?
Eu1 Ge1 3.4995(19) 20_456 ?
Eu1 Ge1 3.5604(16) 15_464 ?
Eu1 Ge1 3.5604(16) 5_644 ?
Ba2' Ba2" 0.473(5) 22_545 ?
Ba2' Ge5 3.341(3) 15_454 ?
Ba2' Ge5 3.341(3) 18_645 ?
Ba2' Ge3 3.501(2) 5_545 ?
Ba2' Ge3 3.501(2) . ?
Ba2' Ge1 3.633(4) 24_446 ?
Ba2' Ge1 3.633(4) 3_564 ?
Ba2' Ge1 3.668(2) 12_645 ?
Ba2' Ge1 3.668(2) 7_454 ?
Ba2' Ge6 3.6712(16) 12_645 ?
Ba2' Ge6 3.6713(16) 7_454 ?
Ba2' Eu3 4.6208(10) . ?
Ba2" Ba2" 0.938(10) 22_545 ?
Ba2" Ge5 3.306(5) 18_645 ?
Ba2" Ge5 3.370(5) 15_454 ?
Ba2" Ge3 3.395(5) . ?
Ba2" Ge6 3.456(5) 7_454 ?
Ba2" Ge1 3.568(6) 3_564 ?
Ba2" Ge1 3.564(5) 7_454 ?
Ba2" Ge6 3.611(5) 3_564 ?
Ba2" Ge3 3.728(5) 5_545 ?
Ba2" Ge1 3.863(5) 24_446 ?
Ba2" Ge4 3.767(5) 3_564 ?
Ba2" Ge1 3.880(5) 12_645 ?
Eu3 Ge5 3.4069(15) 18_645 ?
Eu3 Ge5 3.4069(15) 10_564 ?
Eu3 Ge5 3.4069(15) 2_456 ?
Eu3 Ge5 3.4069(15) 22_645 ?
Eu3 Ge5 3.4069(15) 16_456 ?
Eu3 Ge5 3.4069(15) 7_564 ?
Eu3 Ba2" 4.257(5) 17 ?
Eu3 Ba2" 4.257(5) 9 ?
Eu3 Ba2" 4.257(5) 8 ?
Eu3 Ba2" 4.257(5) 14 ?
Eu3 Ba2" 4.257(5) 21 ?
Ge1 Ge6 2.471(2) . ?
Ge1 Ge6 2.539(2) 7_464 ?
Ge1 Ge3 2.550(2) 3_565 ?
Ge1 Ge1 2.565(3) 21_566 ?
Ge1 Eu1 3.4995(19) 3_565 ?
Ge1 Ba1 3.4995(19) 3_565 ?
Ge1 Ba2" 3.568(6) 3_565 ?
Ge1 Ba2" 3.564(5) 5 ?
Ge1 Ba1 3.5604(15) 7_565 ?
Ge1 Eu1 3.5604(15) 7_565 ?
Ge1 Ba2' 3.633(4) 3_565 ?
Ge1 Ba2' 3.668(2) 5 ?
Ge2 Ge2 2.494(5) 8_666 ?
Ge2 Ge5 2.5562(16) 17_556 ?
Ge2 Ge5 2.5562(16) 9_655 ?
Ge2 Ge5 2.5562(16) 1_565 ?
Ge2 Ba1 3.404(3) 1_666 ?
Ge2 Eu1 3.404(3) 1_666 ?
Ge3 Ge1 2.550(2) 20_456 ?
Ge3 Ge1 2.550(2) 12_645 ?
Ge3 Ge1 2.550(2) 3_564 ?
Ge3 Ba2" 3.395(5) 17 ?
Ge3 Ba2" 3.395(5) 9 ?
Ge3 Ba2' 3.501(2) 9 ?
Ge3 Ba2' 3.501(2) 7_554 ?
Ge3 Ba2" 3.728(5) 7_554 ?
Ge3 Ba2" 3.728(5) 22_545 ?
Ge3 Ba2" 3.728(5) 16_455 ?
Ge4 Ge5 2.4869(19) 5_545 ?
Ge4 Ge5 2.4869(19) 9 ?
Ge4 Ge6 2.5598(19) 9_456 ?
Ge4 Ge6 2.5598(19) 5_655 ?
Ge4 Ba1 3.4595(13) 5_556 ?
Ge4 Eu1 3.4595(13) 5_556 ?
Ge4 Ba1 3.4595(13) 1_566 ?
Ge4 Eu1 3.4595(13) 1_566 ?
Ge4 Ba2" 3.767(5) 24_456 ?
Ge4 Ba2" 3.767(5) 3_565 ?
Ge5 Ge4 2.4869(19) 7_554 ?
Ge5 Ge6 2.543(2) 17 ?
Ge5 Ge2 2.5562(16) 1_545 ?
Ge5 Ba2" 3.306(5) 11_556 ?
Ge5 Ba2' 3.341(3) 11_556 ?
Ge5 Ba2" 3.370(5) 15 ?
Ge5 Ba3 3.4069(15) 2_556 ?
Ge5 Eu3 3.4069(15) 2_556 ?
Ge5 Ba1 3.6809(18) 1_656 ?
Ge5 Eu1 3.6809(18) 1_656 ?
Ge5 Ba2" 3.819(5) 20_556 ?
Ge6 Ge1 2.539(2) 5_655 ?
Ge6 Ge5 2.543(2) 9 ?
Ge6 Ge4 2.5598(19) 7_464 ?
Ge6 Ba1 3.3838(15) 1_566 ?
Ge6 Eu1 3.3838(15) 1_566 ?
Ge6 Ba2" 3.456(5) 5 ?
Ge6 Eu1 3.5615(15) 7_565 ?
Ge6 Ba1 3.5615(15) 7_565 ?
Ge6 Ba2" 3.611(5) 3_565 ?
Ge6 Ba2' 3.6713(16) 5 ?
Ge6 Ba2" 3.913(5) 19_565 ?
